data_1508441
loop_
_publ_author_name
'Xiqu Wang'
'Lumei Liu'
'Allan J. Jacobson'

_publ_section_title
;
 Synthesis and structures of a series of novel rare earth transition metal
 sulfates
;
_journal_issue 6
_journal_name_full 'Journal of rare earths'
_journal_page_first 659
_journal_page_last 662
_journal_paper_doi 10.1016/S1002-0721(07)60004-0
_journal_volume 24
_journal_year 2006
_chemical_formula_sum 'Cu F H5 O12 S2 Tb2'
_chemical_formula_weight 661.54
_chemical_name_systematic
;
 ?
;
_space_group_IT_number 14
_symmetry_space_group_name_Hall '-P 2yn'
_symmetry_space_group_name_H-M 'P 1 21/n 1'
_atom_sites_solution_hydrogens geom
_atom_sites_solution_primary direct
_atom_sites_solution_secondary difmap
_audit_creation_method SHELXL-97
_cell_angle_alpha 90.00
_cell_angle_beta 97.0920(10)
_cell_angle_gamma 90.00
_cell_formula_units_Z 4
_cell_length_a 11.6889(7)
_cell_length_b 6.8660(4)
_cell_length_c 12.5280(8)
_cell_measurement_temperature 293(2)
_cell_volume 997.75(10)
_computing_structure_refinement 'SHELXL-97 (Sheldrick, 1997)'
_diffrn_ambient_temperature 293(2)
_diffrn_measured_fraction_theta_full 0.907
_diffrn_measured_fraction_theta_max 0.907
_diffrn_radiation_monochromator graphite
_diffrn_radiation_source 'fine-focus sealed tube'
_diffrn_radiation_type MoK\a
_diffrn_radiation_wavelength 0.71073
_diffrn_reflns_av_R_equivalents 0.0436
_diffrn_reflns_av_sigmaI/netI 0.0309
_diffrn_reflns_limit_h_max 14
_diffrn_reflns_limit_h_min -15
_diffrn_reflns_limit_k_max 7
_diffrn_reflns_limit_k_min -9
_diffrn_reflns_limit_l_max 15
_diffrn_reflns_limit_l_min -15
_diffrn_reflns_number 5879
_diffrn_reflns_theta_full 28.55
_diffrn_reflns_theta_max 28.55
_diffrn_reflns_theta_min 2.25
_exptl_absorpt_coefficient_mu 16.633
_exptl_crystal_density_diffrn 4.404
_exptl_crystal_density_method 'not measured'
_exptl_crystal_F_000 1204
_refine_diff_density_max 1.947
_refine_diff_density_min -2.485
_refine_diff_density_rms 0.374
_refine_ls_extinction_coef 0.0075(4)
_refine_ls_extinction_expression Fc^*^=kFc[1+0.001xFc^2^\l^3^/sin(2\q)]^-1/4^
_refine_ls_extinction_method SHELXL
_refine_ls_goodness_of_fit_ref 1.180
_refine_ls_hydrogen_treatment mixed
_refine_ls_matrix_type full
_refine_ls_number_parameters 179
_refine_ls_number_reflns 2305
_refine_ls_number_restraints 6
_refine_ls_restrained_S_all 1.180
_refine_ls_R_factor_all 0.0370
_refine_ls_R_factor_gt 0.0358
_refine_ls_shift/su_max 0.001
_refine_ls_shift/su_mean 0.000
_refine_ls_structure_factor_coef Fsqd
_refine_ls_weighting_details 'calc w=1/[\s^2^(Fo^2^)+(0.0584P)^2^+4.7772P] where P=(Fo^2^+2Fc^2^)/3'
_refine_ls_weighting_scheme calc
_refine_ls_wR_factor_gt 0.1039
_refine_ls_wR_factor_ref 0.1048
_reflns_number_gt 2196
_reflns_number_total 2305
_reflns_threshold_expression >2sigma(I)
_cod_data_source_file tCSD416705.cif
_cod_data_source_block Tb2Cu(OH)3(SO4)2F(H2O)
_cod_original_sg_symbol_H-M P2(1)/n
_cod_original_formula_sum 'H5 Cu F O12 S2 Tb2'
_cod_database_code 1508441

loop_
_symmetry_equiv_pos_as_xyz
'x, y, z'
'-x+1/2, y+1/2, -z+1/2'
'-x, -y, -z'
'x-1/2, -y-1/2, z-1/2'

loop_
_atom_site_label
_atom_site_type_symbol
_atom_site_fract_x
_atom_site_fract_y
_atom_site_fract_z
_atom_site_U_iso_or_equiv
_atom_site_adp_type
_atom_site_occupancy
_atom_site_symmetry_multiplicity
_atom_site_calc_flag
_atom_site_refinement_flags
Tb1 Tb 0.31746(3) 0.23873(4) 0.50593(2) 0.00820(16) Uani 1 1 d .
Tb2 Tb 0.49015(3) 0.24757(3) 0.80603(2) 0.00738(16) Uani 1 1 d .
Cu Cu 0.25365(4) -0.01102(8) 0.74834(4) 0.0105(2) Uani 1 1 d .
S1 S 0.52717(14) 0.26316(16) 1.09806(12) 0.0093(3) Uani 1 1 d .
S2 S 0.62947(14) 0.25942(16) 0.56287(12) 0.0095(3) Uani 1 1 d .
O1 O 0.1536(5) 0.2134(9) 0.6046(4) 0.0269(11) Uani 1 1 d .
O2 O 0.4708(4) 0.2877(6) 0.9889(3) 0.0139(8) Uani 1 1 d .
O3 O 0.5151(4) 0.5896(6) 0.8308(3) 0.0148(8) Uani 1 1 d .
O4 O 0.4968(5) -0.0710(6) 0.8612(4) 0.0254(11) Uani 1 1 d .
O5 O 0.5166(5) 0.2519(6) 0.4969(5) 0.0205(12) Uani 1 1 d .
O6 O 0.6154(5) 0.2702(7) 0.6766(4) 0.0225(11) Uani 1 1 d .
O7 O 0.6958(4) 0.0882(7) 0.5413(4) 0.0200(9) Uani 1 1 d .
O8 O 0.6927(4) 0.4289(7) 0.5334(4) 0.0201(9) Uani 1 1 d .
O9 O 0.2892(4) 0.2398(5) 0.8245(4) 0.0092(9) Uani 1 1 d D
O10 O 0.3689(4) 0.4264(6) 0.6684(3) 0.0113(8) Uani 1 1 d D
O11 O 0.3795(4) 0.0513(6) 0.6671(3) 0.0111(8) Uani 1 1 d D
OW O 0.3572(5) 0.2260(8) 0.3167(5) 0.0278(12) Uani 1 1 d D
F F 0.1633(4) 0.2551(5) 0.3897(4) 0.0214(10) Uani 1 1 d .
H1 H 0.289(11) 0.249(10) 0.891(4) 0.032 Uiso 1 1 d D
H2 H 0.394(7) 0.538(8) 0.658(6) 0.032 Uiso 1 1 d D
H3 H 0.411(7) -0.047(9) 0.673(7) 0.032 Uiso 1 1 d D
H4 H 0.398(6) 0.289(12) 0.275(6) 0.032 Uiso 1 1 d D
H5 H 0.288(4) 0.220(11) 0.283(7) 0.032 Uiso 1 1 d D

loop_
_atom_site_aniso_label
_atom_site_aniso_U_11
_atom_site_aniso_U_22
_atom_site_aniso_U_33
_atom_site_aniso_U_23
_atom_site_aniso_U_13
_atom_site_aniso_U_12
Tb1 0.0060(2) 0.0100(2) 0.0079(2) -0.00001(7) -0.00200(13) -0.00021(7)
Tb2 0.0056(2) 0.0087(2) 0.0072(2) 0.00025(6) -0.00191(14) -0.00019(7)
Cu 0.0088(4) 0.0105(4) 0.0118(4) -0.0010(3) -0.0002(3) -0.0029(3)
S1 0.0093(7) 0.0107(7) 0.0072(7) -0.0005(4) -0.0020(5) 0.0007(4)
S2 0.0069(7) 0.0119(7) 0.0091(7) 0.0006(4) -0.0013(6) -0.0001(4)
O1 0.010(2) 0.056(3) 0.014(2) 0.007(2) -0.0024(18) 0.000(2)
O2 0.014(2) 0.0191(18) 0.0082(18) 0.0003(15) -0.0019(15) 0.0003(17)
O3 0.0193(19) 0.0123(19) 0.0128(17) -0.0053(15) 0.0025(15) -0.0023(15)
O4 0.045(3) 0.009(2) 0.022(2) 0.0056(16) 0.000(2) 0.0027(19)
O5 0.008(3) 0.035(3) 0.016(2) -0.0019(14) -0.006(2) -0.0003(13)
O6 0.019(3) 0.036(3) 0.012(2) -0.0014(16) 0.001(2) -0.0010(17)
O7 0.020(2) 0.013(2) 0.027(2) -0.0081(18) 0.0003(18) 0.0002(17)
O8 0.022(2) 0.012(2) 0.025(2) 0.0063(17) -0.0016(18) -0.0009(17)
O9 0.010(2) 0.009(2) 0.008(2) -0.0001(11) -0.0007(17) -0.0008(11)
O10 0.0138(19) 0.0112(19) 0.0088(16) -0.0024(14) 0.0002(14) 0.0004(15)
O11 0.0111(18) 0.0131(19) 0.0085(16) 0.0017(14) -0.0014(14) -0.0012(15)
OW 0.022(3) 0.045(3) 0.017(2) 0.0017(19) 0.002(2) -0.012(2)
F 0.015(2) 0.036(3) 0.0128(19) 0.0009(11) -0.0011(17) -0.0004(12)

loop_
_atom_type_symbol
_atom_type_description
_atom_type_scat_dispersion_real
_atom_type_scat_dispersion_imag
_atom_type_scat_source
O O 0.0106 0.0060 'International Tables Vol C Tables 4.2.6.8 and 6.1.1.4'
S S 0.1246 0.1234 'International Tables Vol C Tables 4.2.6.8 and 6.1.1.4'
Cu Cu 0.3201 1.2651 'International Tables Vol C Tables 4.2.6.8 and 6.1.1.4'
Tb Tb -0.1723 4.1537 'International Tables Vol C Tables 4.2.6.8 and 6.1.1.4'
F F 0.0171 0.0103 'International Tables Vol C Tables 4.2.6.8 and 6.1.1.4'
H H 0.0000 0.0000 'International Tables Vol C Tables 4.2.6.8 and 6.1.1.4'

loop_
_geom_angle_atom_site_label_1
_geom_angle_atom_site_label_2
_geom_angle_atom_site_label_3
_geom_angle
_geom_angle_site_symmetry_1
_geom_angle_site_symmetry_3
F Tb1 O7 81.70(15) . 3_656
F Tb1 O8 77.99(15) . 3_666
O7 Tb1 O8 153.0(2) 3_656 3_666
F Tb1 O5 135.28(19) . .
O7 Tb1 O5 93.44(15) 3_656 .
O8 Tb1 O5 88.70(15) 3_666 .
F Tb1 O1 72.67(19) . .
O7 Tb1 O1 91.66(19) 3_656 .
O8 Tb1 O1 98.96(18) 3_666 .
O5 Tb1 O1 152.04(19) . .
F Tb1 O10 129.39(14) . .
O7 Tb1 O10 136.94(16) 3_656 .
O8 Tb1 O10 70.00(15) 3_666 .
O5 Tb1 O10 82.82(17) . .
O1 Tb1 O10 74.81(18) . .
F Tb1 O11 136.19(15) . .
O7 Tb1 O11 72.74(15) 3_656 .
O8 Tb1 O11 134.08(16) 3_666 .
O5 Tb1 O11 82.19(17) . .
O1 Tb1 O11 73.14(16) . .
O10 Tb1 O11 64.24(16) . .
F Tb1 OW 66.3(2) . .
O7 Tb1 OW 74.69(17) 3_656 .
O8 Tb1 OW 80.96(18) 3_666 .
O5 Tb1 OW 69.5(2) . .
O1 Tb1 OW 138.10(19) . .
O10 Tb1 OW 140.17(16) . .
O11 Tb1 OW 134.93(18) . .
F Tb2 O4 81.41(16) 4_666 .
F Tb2 O6 72.9(2) 4_666 .
O4 Tb2 O6 105.88(17) . .
F Tb2 O2 74.02(16) 4_666 .
O4 Tb2 O2 79.71(16) . .
O6 Tb2 O2 145.06(18) . .
F Tb2 O3 81.53(14) 4_666 .
O4 Tb2 O3 154.46(16) . .
O6 Tb2 O3 86.98(15) . .
O2 Tb2 O3 77.41(14) . .
F Tb2 O9 145.67(18) 4_666 .
O4 Tb2 O9 86.96(16) . .
O6 Tb2 O9 141.44(19) . .
O2 Tb2 O9 72.16(16) . .
O3 Tb2 O9 96.63(13) . .
F Tb2 O10 141.15(14) 4_666 .
O4 Tb2 O10 133.82(16) . .
O6 Tb2 O10 80.37(17) . .
O2 Tb2 O10 121.12(14) . .
O3 Tb2 O10 69.23(14) . .
O9 Tb2 O10 65.50(14) . .
F Tb2 O11 136.29(14) 4_666 .
O4 Tb2 O11 71.56(15) . .
O6 Tb2 O11 82.13(16) . .
O2 Tb2 O11 130.89(15) . .
O3 Tb2 O11 133.05(14) . .
O9 Tb2 O11 67.43(14) . .
O10 Tb2 O11 63.96(15) . .
F Tb2 Cu 144.40(9) 4_666 .
O4 Tb2 Cu 63.11(13) . .
O6 Tb2 Cu 117.92(13) . .
O2 Tb2 Cu 95.64(11) . .
O3 Tb2 Cu 130.31(11) . .
O9 Tb2 Cu 36.85(9) . .
O10 Tb2 Cu 73.48(10) . .
O11 Tb2 Cu 35.79(10) . .
F Tb2 Cu 147.02(10) 4_666 2_556
O4 Tb2 Cu 122.61(14) . 2_556
O6 Tb2 Cu 115.22(14) . 2_556
O2 Tb2 Cu 87.58(11) . 2_556
O3 Tb2 Cu 67.66(11) . 2_556
O9 Tb2 Cu 36.44(9) . 2_556
O10 Tb2 Cu 35.32(10) . 2_556
O11 Tb2 Cu 76.21(10) . 2_556
Cu Tb2 Cu 62.880(7) . 2_556
O10 Cu O11 178.79(13) 2_546 .
O10 Cu O9 83.89(19) 2_546 2_546
O11 Cu O9 96.57(19) . 2_546
O10 Cu O9 93.38(19) 2_546 .
O11 Cu O9 86.18(19) . .
O9 Cu O9 177.13(3) 2_546 .
O10 Cu Tb2 131.59(12) 2_546 .
O11 Cu Tb2 47.48(12) . .
O9 Cu Tb2 136.69(15) 2_546 .
O9 Cu Tb2 46.11(15) . .
O10 Cu Tb2 46.85(12) 2_546 2_546
O11 Cu Tb2 134.12(12) . 2_546
O9 Cu Tb2 45.95(15) 2_546 2_546
O9 Cu Tb2 131.26(15) . 2_546
Tb2 Cu Tb2 177.32(2) . 2_546
O2 S1 O4 110.5(3) . 3_657
O2 S1 O3 110.0(3) . 3_667
O4 S1 O3 108.5(3) 3_657 3_667
O2 S1 O1 111.9(3) . 4_666
O4 S1 O1 108.3(3) 3_657 4_666
O3 S1 O1 107.4(3) 3_667 4_666
O8 S2 O7 107.6(3) . .
O8 S2 O6 109.3(3) . .
O7 S2 O6 110.5(3) . .
O8 S2 O5 109.6(3) . .
O7 S2 O5 109.3(3) . .
O6 S2 O5 110.5(3) . .
S1 O1 Tb1 144.6(3) 4_565 .
S1 O2 Tb2 145.0(3) . .
S1 O3 Tb2 135.3(2) 3_667 .
S1 O4 Tb2 166.0(3) 3_657 .
S2 O5 Tb1 143.3(4) . .
S2 O6 Tb2 146.9(4) . .
S2 O7 Tb1 144.1(3) . 3_656
S2 O8 Tb1 145.4(3) . 3_666
Cu O9 Cu 120.2(2) 2_556 .
Cu O9 Tb2 97.61(17) 2_556 .
Cu O9 Tb2 97.04(18) . .
Cu O9 H1 111(5) 2_556 .
Cu O9 H1 121(5) . .
Tb2 O9 H1 103(8) . .
Cu O10 Tb1 116.79(19) 2_556 .
Cu O10 Tb2 97.83(16) 2_556 .
Tb1 O10 Tb2 113.02(16) . .
Cu O10 H2 100(6) 2_556 .
Tb1 O10 H2 115(6) . .
Tb2 O10 H2 113(6) . .
Cu O11 Tb1 112.69(18) . .
Cu O11 Tb2 96.73(16) . .
Tb1 O11 Tb2 112.20(17) . .
Cu O11 H3 98(7) . .
Tb1 O11 H3 129(6) . .
Tb2 O11 H3 102(7) . .
Tb1 OW H4 138(6) . .
Tb1 OW H5 101(6) . .
H4 OW H5 107(5) . .
Tb2 F Tb1 166.6(3) 4_565 .

loop_
_geom_bond_atom_site_label_1
_geom_bond_atom_site_label_2
_geom_bond_distance
_geom_bond_site_symmetry_2
Tb1 F 2.176(5) .
Tb1 O7 2.322(4) 3_656
Tb1 O8 2.335(4) 3_666
Tb1 O5 2.346(6) .
Tb1 O1 2.411(6) .
Tb1 O10 2.421(4) .
Tb1 O11 2.428(4) .
Tb1 OW 2.473(6) .
Tb2 F 2.161(5) 4_666
Tb2 O4 2.292(4) .
Tb2 O6 2.321(6) .
Tb2 O2 2.346(4) .
Tb2 O3 2.382(4) .
Tb2 O9 2.389(5) .
Tb2 O10 2.426(4) .
Tb2 O11 2.442(4) .
Tb2 Cu 3.2899(6) .
Tb2 Cu 3.2945(6) 2_556
Cu O10 1.923(4) 2_546
Cu O11 1.937(4) .
Cu O9 1.974(4) 2_546
Cu O9 1.988(4) .
Cu Tb2 3.2945(6) 2_546
S1 O2 1.452(4) .
S1 O4 1.454(5) 3_657
S1 O3 1.473(4) 3_667
S1 O1 1.479(6) 4_666
S2 O8 1.450(5) .
S2 O7 1.452(5) .
S2 O6 1.456(5) .
S2 O5 1.469(6) .
O1 S1 1.479(6) 4_565
O3 S1 1.473(4) 3_667
O4 S1 1.454(5) 3_657
O7 Tb1 2.322(4) 3_656
O8 Tb1 2.335(4) 3_666
O9 Cu 1.974(4) 2_556
O9 H1 0.83(5) .
O10 Cu 1.923(4) 2_556
O10 H2 0.84(5) .
O11 H3 0.77(5) .
OW H4 0.87(4) .
OW H5 0.87(4) .
F Tb2 2.161(5) 4_565
